data_7216565
loop_
_publ_author_name
'Zaman, Md. Badruz'
'Udachin, Konstantin A.'
'Ripmeester, John A.'

_publ_section_title
;
 One-dimensional coordination polymers generated from
 1,2-bis(x-pyridyl)butadiyne (x&#xFFFD;= 3 and 4) and
 bis(hexafluoroacetylacetonato)M(ii) (M = Cu, Mn, Zn)
;
_journal_issue 103
_journal_name_full CrystEngComm
_journal_page_first 613
_journal_paper_doi 10.1039/b209938a
_journal_volume 4
_journal_year 2002
_chemical_formula_sum 'C12 H5 F6 Mn N O2'
_chemical_formula_weight 364.11
_chemical_name_common
;
Complex between 1,2-bis(4-pyridyl)butadiyne and 
bis(hexafluoroacetylacetonate)Mn 
;
_chemical_name_systematic
; 
? 
;
_space_group_IT_number 2
_symmetry_cell_setting triclinic
_symmetry_space_group_name_Hall '-P 1'
_symmetry_space_group_name_H-M 'P -1'
_atom_sites_solution_hydrogens geom
_atom_sites_solution_primary direct
_atom_sites_solution_secondary difmap
_audit_creation_method SHELXL-97
_cell_angle_alpha 98.648(2)
_cell_angle_beta 101.102(3)
_cell_angle_gamma 92.668(2)
_cell_formula_units_Z 2
_cell_length_a 6.6626(9)
_cell_length_b 9.3393(12)
_cell_length_c 10.5602(13)
_cell_measurement_temperature 173(2)
_cell_volume 635.54(14)
_computing_structure_refinement 'SHELXL-97 (Sheldrick, 1997)'
_computing_structure_solution 'SHELXS-97 (Sheldrick, 1990)'
_diffrn_ambient_temperature 173(2)
_diffrn_measured_fraction_theta_full 0.981
_diffrn_measured_fraction_theta_max 0.981
_diffrn_radiation_monochromator graphite
_diffrn_radiation_source 'fine-focus sealed tube'
_diffrn_radiation_type MoK\a
_diffrn_radiation_wavelength 0.71070
_diffrn_reflns_av_R_equivalents 0.0890
_diffrn_reflns_av_sigmaI/netI 0.1525
_diffrn_reflns_limit_h_max 9
_diffrn_reflns_limit_h_min -9
_diffrn_reflns_limit_k_max 12
_diffrn_reflns_limit_k_min -12
_diffrn_reflns_limit_l_max 14
_diffrn_reflns_limit_l_min -14
_diffrn_reflns_number 7619
_diffrn_reflns_theta_full 28.88
_diffrn_reflns_theta_max 28.88
_diffrn_reflns_theta_min 1.99
_exptl_absorpt_coefficient_mu '11.19 cm-1'
_exptl_absorpt_correction_type empirical
_exptl_absorpt_process_details sadabs
_exptl_crystal_density_diffrn 1.903
_exptl_crystal_density_method 'not measured'
_exptl_crystal_F_000 358
_exptl_crystal_size_max 0.35
_exptl_crystal_size_mid 0.3
_exptl_crystal_size_min 0.1
_refine_diff_density_max 0.344
_refine_diff_density_min -0.450
_refine_diff_density_rms 0.085
_refine_ls_extinction_method none
_refine_ls_goodness_of_fit_ref 0.929
_refine_ls_hydrogen_treatment mixed
_refine_ls_matrix_type full
_refine_ls_number_parameters 225
_refine_ls_number_reflns 3276
_refine_ls_number_restraints 45
_refine_ls_restrained_S_all 0.942
_refine_ls_R_factor_all 0.1571
_refine_ls_R_factor_gt 0.0641
_refine_ls_shift/su_max 0.000
_refine_ls_shift/su_mean 0.000
_refine_ls_structure_factor_coef Fsqd
_refine_ls_weighting_details
;
calc w=1/[\s^2^(Fo^2^)+(0.0599P)^2^+0.0000P] where 
P=(Fo^2^+2Fc^2^)/3
;
_refine_ls_weighting_scheme calc
_refine_ls_wR_factor_gt 0.1221
_refine_ls_wR_factor_ref 0.1489
_reflns_number_gt 1553
_reflns_number_total 3276
_reflns_threshold_expression >2sigma(I)
_cod_data_source_file b209938a.txt
_cod_data_source_block Compound_4
_cod_original_sg_symbol_H-M P-1
_cod_database_code 7216565

loop_
_symmetry_equiv_pos_as_xyz
'x, y, z'
'-x, -y, -z'

loop_
_atom_site_label
_atom_site_type_symbol
_atom_site_fract_x
_atom_site_fract_y
_atom_site_fract_z
_atom_site_U_iso_or_equiv
_atom_site_adp_type
_atom_site_occupancy
_atom_site_symmetry_multiplicity
_atom_site_calc_flag
_atom_site_refinement_flags
_atom_site_disorder_assembly
_atom_site_disorder_group
Mn1 Mn 0.5000 0.5000 0.0000 0.0259(3) Uani 1 2 d S . .
F1 F 0.0503(4) 0.4288(3) 0.2924(3) 0.0505(8) Uani 1 1 d . . .
F2 F 0.3067(4) 0.5547(3) 0.4213(2) 0.0513(8) Uani 1 1 d . . .
F3 F 0.2607(4) 0.3261(3) 0.4253(3) 0.0565(8) Uani 1 1 d . . .
F4 F 0.6544(17) -0.0027(9) 0.1170(14) 0.099(7) Uani 0.58 1 d PD A -1
F5 F 0.8265(16) 0.1120(13) 0.2958(6) 0.054(3) Uani 0.58 1 d PD B -1
F6 F 0.9233(14) 0.1293(13) 0.1223(10) 0.082(3) Uani 0.58 1 d PD C -1
F4A F 0.617(3) 0.0008(11) 0.158(2) 0.084(6) Uani 0.42 1 d PD D -2
F5A F 0.872(3) 0.123(2) 0.2818(12) 0.108(8) Uani 0.42 1 d PD D -2
F6A F 0.849(3) 0.083(2) 0.0753(17) 0.191(14) Uani 0.42 1 d PD D -2
O1 O 0.3559(4) 0.4872(3) 0.1631(2) 0.0274(7) Uani 1 1 d . D -2
O2 O 0.6507(4) 0.3124(3) 0.0611(3) 0.0320(7) Uani 1 1 d . D -2
N1 N 0.2420(5) 0.3482(4) -0.1347(3) 0.0277(8) Uani 1 1 d . D -2
C1 C 0.2477(7) 0.2955(4) -0.2589(4) 0.0330(10) Uani 1 1 d . D -2
H1 H 0.3694 0.3161 -0.2894 0.040 Uiso 1 1 calc R D -2
C2 C 0.0873(6) 0.2130(4) -0.3454(4) 0.0311(10) Uani 1 1 d . D -2
H2 H 0.0987 0.1790 -0.4330 0.037 Uiso 1 1 calc R D -2
C3 C -0.0908(6) 0.1805(4) -0.3022(4) 0.0286(9) Uani 1 1 d . D -2
C4 C -0.0968(6) 0.2325(5) -0.1723(4) 0.0330(10) Uani 1 1 d . D -2
H4 H -0.2150 0.2116 -0.1383 0.040 Uiso 1 1 calc R D -2
C5 C 0.0707(7) 0.3146(5) -0.0939(4) 0.0335(10) Uani 1 1 d . D -2
H5 H 0.0641 0.3493 -0.0056 0.040 Uiso 1 1 calc R D -2
C6 C -0.2631(7) 0.0989(4) -0.3883(4) 0.0299(10) Uani 1 1 d . D -2
C7 C -0.4138(7) 0.0373(4) -0.4584(4) 0.0306(10) Uani 1 1 d . D -2
C8 C 0.2483(7) 0.4246(5) 0.3457(4) 0.0383(11) Uani 1 1 d . D -2
C9 C 0.3791(6) 0.3980(4) 0.2420(4) 0.0279(9) Uani 1 1 d . D -2
C10 C 0.5022(7) 0.2828(5) 0.2440(4) 0.0399(12) Uani 1 1 d . D -2
H10 H 0.5004 0.2229 0.3091 0.048 Uiso 1 1 calc R D -2
C11 C 0.6281(7) 0.2513(5) 0.1546(4) 0.0333(10) Uani 1 1 d D D -2
C12 C 0.7535(9) 0.1166(5) 0.1703(5) 0.0516(14) Uani 1 1 d D D -2

loop_
_atom_site_aniso_label
_atom_site_aniso_U_11
_atom_site_aniso_U_22
_atom_site_aniso_U_33
_atom_site_aniso_U_23
_atom_site_aniso_U_13
_atom_site_aniso_U_12
Mn1 0.0273(5) 0.0250(5) 0.0251(5) 0.0074(4) 0.0029(4) -0.0018(4)
F1 0.0356(16) 0.067(2) 0.0558(18) 0.0199(15) 0.0177(14) 0.0046(14)
F2 0.065(2) 0.0546(18) 0.0350(15) -0.0003(14) 0.0166(14) 0.0123(15)
F3 0.067(2) 0.067(2) 0.0538(18) 0.0361(15) 0.0335(15) 0.0170(16)
F4 0.118(9) 0.045(6) 0.102(11) -0.018(5) -0.043(9) 0.033(6)
F5 0.067(5) 0.066(7) 0.043(5) 0.033(4) 0.020(4) 0.041(5)
F6 0.092(5) 0.089(6) 0.093(6) 0.054(5) 0.046(5) 0.061(5)
F4A 0.130(11) 0.020(6) 0.105(13) 0.010(6) 0.027(8) 0.018(6)
F5A 0.086(11) 0.050(8) 0.164(19) 0.022(11) -0.041(11) 0.011(7)
F6A 0.33(3) 0.166(18) 0.21(2) 0.153(16) 0.25(2) 0.22(2)
O1 0.0334(16) 0.0259(16) 0.0241(15) 0.0079(12) 0.0059(13) 0.0018(13)
O2 0.0381(18) 0.0308(16) 0.0300(17) 0.0097(14) 0.0091(14) 0.0069(14)
N1 0.031(2) 0.0259(19) 0.0259(19) 0.0071(15) 0.0035(16) 0.0012(16)
C1 0.035(3) 0.029(2) 0.035(3) 0.004(2) 0.009(2) -0.003(2)
C2 0.037(3) 0.025(2) 0.029(2) 0.0012(18) 0.005(2) -0.001(2)
C3 0.034(2) 0.022(2) 0.031(2) 0.0062(18) 0.0060(19) 0.0008(19)
C4 0.030(2) 0.036(3) 0.032(3) 0.003(2) 0.009(2) -0.004(2)
C5 0.037(3) 0.037(3) 0.024(2) 0.0012(19) 0.003(2) 0.001(2)
C6 0.036(3) 0.025(2) 0.027(2) 0.0036(18) 0.006(2) -0.002(2)
C7 0.036(3) 0.030(2) 0.026(2) 0.0046(19) 0.007(2) 0.001(2)
C8 0.042(3) 0.043(3) 0.033(3) 0.014(2) 0.012(2) 0.002(2)
C9 0.023(2) 0.030(2) 0.029(2) 0.0023(19) 0.0031(18) -0.0061(18)
C10 0.056(3) 0.037(3) 0.038(3) 0.023(2) 0.022(2) 0.015(2)
C11 0.036(3) 0.031(2) 0.033(3) 0.012(2) 0.000(2) 0.007(2)
C12 0.069(4) 0.041(3) 0.052(4) 0.021(3) 0.020(3) 0.018(3)

loop_
_atom_type_symbol
_atom_type_description
_atom_type_scat_dispersion_real
_atom_type_scat_dispersion_imag
_atom_type_scat_source
C C 0.0033 0.0016 'International Tables Vol C Tables 4.2.6.8 and 6.1.1.4'
H H 0.0000 0.0000 'International Tables Vol C Tables 4.2.6.8 and 6.1.1.4'
F F 0.0171 0.0103 'International Tables Vol C Tables 4.2.6.8 and 6.1.1.4'
Mn Mn 0.3368 0.7283 'International Tables Vol C Tables 4.2.6.8 and 6.1.1.4'
N N 0.0061 0.0033 'International Tables Vol C Tables 4.2.6.8 and 6.1.1.4'
O O 0.0106 0.0060 'International Tables Vol C Tables 4.2.6.8 and 6.1.1.4'

loop_
_geom_angle_atom_site_label_1
_geom_angle_atom_site_label_2
_geom_angle_atom_site_label_3
_geom_angle
_geom_angle_site_symmetry_1
_geom_angle_site_symmetry_3
O1 Mn1 O1 180.00(14) . 2_665
O1 Mn1 O2 83.41(10) . .
O1 Mn1 O2 96.59(10) 2_665 .
O1 Mn1 O2 96.59(10) . 2_665
O1 Mn1 O2 83.41(10) 2_665 2_665
O2 Mn1 O2 180.0 . 2_665
O1 Mn1 N1 89.35(11) . 2_665
O1 Mn1 N1 90.65(11) 2_665 2_665
O2 Mn1 N1 90.20(11) . 2_665
O2 Mn1 N1 89.80(11) 2_665 2_665
O1 Mn1 N1 90.65(11) . .
O1 Mn1 N1 89.35(11) 2_665 .
O2 Mn1 N1 89.80(11) . .
O2 Mn1 N1 90.20(11) 2_665 .
N1 Mn1 N1 180.0 2_665 .
C9 O1 Mn1 128.7(3) . .
C11 O2 Mn1 127.4(3) . .
C5 N1 C1 116.6(4) . .
C5 N1 Mn1 120.5(3) . .
C1 N1 Mn1 122.8(3) . .
N1 C1 C2 123.9(4) . .
C1 C2 C3 118.9(4) . .
C2 C3 C4 117.7(4) . .
C2 C3 C6 121.2(4) . .
C4 C3 C6 121.1(4) . .
C5 C4 C3 119.1(4) . .
N1 C5 C4 123.8(4) . .
C7 C6 C3 176.2(5) . .
F3 C8 F1 107.5(4) . .
F3 C8 F2 106.9(4) . .
F1 C8 F2 106.1(4) . .
F3 C8 C9 114.0(4) . .
F1 C8 C9 111.8(4) . .
F2 C8 C9 110.1(4) . .
O1 C9 C10 128.6(4) . .
O1 C9 C8 113.0(4) . .
C10 C9 C8 118.4(4) . .
C9 C10 C11 122.5(4) . .
O2 C11 C10 129.4(4) . .
O2 C11 C12 115.0(4) . .
C10 C11 C12 115.5(4) . .
F5A C12 F6A 111.9(10) . .
F5A C12 F4A 105.8(9) . .
F6A C12 F4A 103.6(9) . .
F5A C12 C11 114.8(9) . .
F6A C12 C11 112.5(7) . .
F4A C12 C11 107.2(8) . .

loop_
_geom_bond_atom_site_label_1
_geom_bond_atom_site_label_2
_geom_bond_distance
_geom_bond_site_symmetry_2
Mn1 O1 2.143(2) .
Mn1 O1 2.143(2) 2_665
Mn1 O2 2.179(3) .
Mn1 O2 2.179(3) 2_665
Mn1 N1 2.283(3) 2_665
Mn1 N1 2.283(3) .
F1 C8 1.336(5) .
F2 C8 1.345(5) .
F3 C8 1.331(5) .
F4A C12 1.353(12) .
F5A C12 1.276(10) .
F6A C12 1.295(9) .
O1 C9 1.258(5) .
O2 C11 1.242(5) .
N1 C5 1.336(5) .
N1 C1 1.338(5) .
C1 C2 1.381(6) .
C2 C3 1.387(6) .
C3 C4 1.394(5) .
C3 C6 1.426(6) .
C4 C5 1.375(6) .
C6 C7 1.191(5) .
C8 C9 1.525(6) .
C9 C10 1.384(6) .
C10 C11 1.388(6) .
C11 C12 1.554(6) .
